data_7160311
loop_
_publ_author_name
'Chang, Meng-Yang'
'Lin, Chun-Yi'

_publ_section_title
;
 Construction of Diaryl Oxacyclic Sulfones via Bi(OTf)3-catalyzed
 Intramolecular Cyclocondensation of 1,3-Diaroylsulfones
;
_journal_name_full 'Organic &amp; Biomolecular Chemistry'
_journal_paper_doi 10.1039/D4OB01916D
_journal_year 2025
_chemical_formula_moiety 'C16 H13 N O2 S'
_chemical_formula_sum 'C16 H13 N O2 S'
_chemical_formula_weight 283.33
_space_group_crystal_system orthorhombic
_space_group_IT_number 19
_space_group_name_Hall 'P 2ac 2ab'
_space_group_name_H-M_alt 'P 21 21 21'
_atom_sites_solution_hydrogens geom
_atom_sites_solution_primary dual
_audit_creation_date 2023-12-20
_audit_creation_method
;
Olex2 1.5
(compiled 2023.08.24 svn.re1ec1418 for OlexSys, GUI svn.r6817)
;
_audit_update_record
;
2024-11-08 deposited with the CCDC.	2024-12-30 downloaded from the CCDC.
;
_cell_angle_alpha 90
_cell_angle_beta 90
_cell_angle_gamma 90
_cell_formula_units_Z 4
_cell_length_a 7.3209(4)
_cell_length_b 11.0345(5)
_cell_length_c 16.7334(9)
_cell_measurement_reflns_used 3907
_cell_measurement_temperature 130(2)
_cell_measurement_theta_max 26.9460
_cell_measurement_theta_min 1.9700
_cell_volume 1351.77(12)
_computing_cell_refinement 'CrysAlisPro 1.171.41.123a (Rigaku OD, 2022)'
_computing_data_collection 'CrysAlisPro 1.171.41.123a (Rigaku OD, 2022)'
_computing_data_reduction 'CrysAlisPro 1.171.41.123a (Rigaku OD, 2022)'
_computing_molecular_graphics 'Olex2 1.5 (Dolomanov et al., 2009)'
_computing_publication_material 'Olex2 1.5 (Dolomanov et al., 2009)'
_computing_structure_refinement 'SHELXL 2018/3 (Sheldrick, 2015)'
_computing_structure_solution 'SHELXT 2018/2 (Sheldrick, 2018)'
_diffrn_ambient_temperature 130(2)
_diffrn_detector 'Hybrid Pixel Array Detector'
_diffrn_detector_area_resol_mean 10.0000
_diffrn_measured_fraction_theta_full 0.999
_diffrn_measured_fraction_theta_max 0.946
_diffrn_measurement_details
;
List of Runs (angles in degrees, time in seconds):

  # Type    Start    End  Width  t~exp~   \w     \q     \k     \f   Frames
#--------------------------------------------------------------------------
  1  \w    -27.00  62.00   0.50   89.80    --   10.60  38.00 119.00  178
  2  \w      2.00  28.00   0.50   89.80    --  -10.90  38.00 119.00   52
  3  \w    -49.00 -18.00   0.50   89.80    --  -10.90 -38.00 -35.00   62
  4  \w     28.00 100.00   0.50   89.80    --   10.60  77.00-180.00  144
  5  \w    -15.00  34.00   0.50   89.80    --   10.60  77.00 -60.00   98
  6  \w    -20.00  64.00   0.50   89.80    --   10.60  57.00 120.00  168
  7  \w    -15.00  21.00   0.50   89.80    --   10.60  77.00-180.00   72
;
_diffrn_measurement_device 'four-circle diffractometer'
_diffrn_measurement_device_type 'XtaLAB Pro II AFC12 (RINC): Kappa single'
_diffrn_measurement_method '\w scans'
_diffrn_orient_matrix_type 'CrysAlisPro convention (1999,Acta A55,543-557)'
_diffrn_orient_matrix_UB_11 -0.0340147000
_diffrn_orient_matrix_UB_12 0.0120467000
_diffrn_orient_matrix_UB_13 0.0388236000
_diffrn_orient_matrix_UB_21 -0.0295924000
_diffrn_orient_matrix_UB_22 -0.0608945000
_diffrn_orient_matrix_UB_23 0.0031375000
_diffrn_orient_matrix_UB_31 0.0860146000
_diffrn_orient_matrix_UB_32 -0.0164577000
_diffrn_orient_matrix_UB_33 0.0165714000
_diffrn_radiation_monochromator mirror
_diffrn_radiation_probe x-ray
_diffrn_radiation_type 'Mo K\a'
_diffrn_radiation_wavelength 0.71073
_diffrn_reflns_av_R_equivalents 0.0599
_diffrn_reflns_av_unetI/netI 0.0974
_diffrn_reflns_Laue_measured_fraction_full 0.999
_diffrn_reflns_Laue_measured_fraction_max 0.946
_diffrn_reflns_limit_h_max 6
_diffrn_reflns_limit_h_min -9
_diffrn_reflns_limit_k_max 14
_diffrn_reflns_limit_k_min -13
_diffrn_reflns_limit_l_max 20
_diffrn_reflns_limit_l_min -20
_diffrn_reflns_number 8961
_diffrn_reflns_point_group_measured_fraction_full 0.971
_diffrn_reflns_point_group_measured_fraction_max 0.904
_diffrn_reflns_theta_full 25.242
_diffrn_reflns_theta_max 27.094
_diffrn_reflns_theta_min 2.434
_diffrn_source 'micro-focus sealed X-ray tube'
_diffrn_source_type 'Rigaku (Mo) X-ray Source'
_exptl_absorpt_coefficient_mu 0.239
_exptl_absorpt_correction_T_max 1.00000
_exptl_absorpt_correction_T_min 0.25846
_exptl_absorpt_correction_type multi-scan
_exptl_absorpt_process_details
;
CrysAlisPro 1.171.41.123a (Rigaku Oxford Diffraction, 2022)
Empirical absorption correction using spherical harmonics,
implemented in SCALE3 ABSPACK scaling algorithm.
;
_exptl_crystal_colour yellow
_exptl_crystal_colour_primary yellow
_exptl_crystal_density_diffrn 1.392
_exptl_crystal_description block
_exptl_crystal_F_000 592
_exptl_crystal_size_max 0.2
_exptl_crystal_size_mid 0.2
_exptl_crystal_size_min 0.1
_refine_diff_density_max 0.418
_refine_diff_density_min -0.491
_refine_diff_density_rms 0.083
_refine_ls_abs_structure_details
;
 Flack x determined using 639 quotients [(I+)-(I-)]/[(I+)+(I-)]
 (Parsons, Flack and Wagner, Acta Cryst. B69 (2013) 249-259).
;
_refine_ls_abs_structure_Flack 0.01(5)
_refine_ls_extinction_method none
_refine_ls_goodness_of_fit_ref 1.133
_refine_ls_hydrogen_treatment constr
_refine_ls_matrix_type full
_refine_ls_number_parameters 181
_refine_ls_number_reflns 2701
_refine_ls_number_restraints 96
_refine_ls_restrained_S_all 1.126
_refine_ls_R_factor_all 0.1090
_refine_ls_R_factor_gt 0.0731
_refine_ls_shift/su_max 0.000
_refine_ls_shift/su_mean 0.000
_refine_ls_structure_factor_coef Fsqd
_refine_ls_weighting_details 'w=1/[\s^2^(Fo^2^)+(0.0252P)^2^+2.0642P] where P=(Fo^2^+2Fc^2^)/3'
_refine_ls_weighting_scheme calc
_refine_ls_wR_factor_gt 0.1183
_refine_ls_wR_factor_ref 0.1271
_reflns_Friedel_coverage 0.646
_reflns_Friedel_fraction_full 0.932
_reflns_Friedel_fraction_max 0.845
_reflns_number_gt 2071
_reflns_number_total 2701
_reflns_threshold_expression 'I > 2\s(I)'
_cod_data_source_file d4ob01916d2.cif
_cod_data_source_block k11212-myc-a(ynn9296)_auto
_cod_database_code 7160311
_shelx_shelxl_version_number 2018/3
_shelx_space_group_comment
;
The symmetry employed for this shelxl refinement is uniquely defined
by the following loop, which should always be used as a source of
symmetry information in preference to the above space-group names.
They are only intended as comments.
;
_shelx_estimated_absorpt_t_max 0.976
_shelx_estimated_absorpt_t_min 0.954
_reflns_odcompleteness_completeness 99.45
_reflns_odcompleteness_iscentric 1
_reflns_odcompleteness_theta 26.32
_olex2_refinement_description
;
1. Fixed Uiso
 At 1.2 times of:
  All C(H) groups, All N(H) groups
2. Uiso/Uaniso restraints and constraints
Uanis(C11) \\sim Ueq, Uanis(C12) \\sim Ueq, Uanis(C16) \\sim Ueq, Uanis(C14)
\\sim Ueq, Uanis(C15) \\sim Ueq, Uanis(C7) \\sim Ueq, Uanis(C6) \\sim Ueq,
Uanis(C10) \\sim Ueq, Uanis(C1) \\sim Ueq, Uanis(C13) \\sim Ueq, Uanis(C2)
\\sim Ueq, Uanis(C5) \\sim Ueq, Uanis(C8) \\sim Ueq, Uanis(C3) \\sim Ueq,
Uanis(C9) \\sim Ueq, Uanis(C4) \\sim Ueq: with sigma of 0.005 and sigma for
terminal atoms of 0.005
3.a Aromatic/amide H refined with riding coordinates:
 N1(H004), C12(H006), C16(H007), C14(H008), C15(H009), C1(H00D), C13(H00E),
 C2(H00F), C5(H00G), C8(H00H), C3(H00I), C9(H00J), C4(H00K)
;
_olex2_submission_special_instructions 'No special instructions were received'
_oxdiff_exptl_absorpt_empirical_details
;
Empirical correction (ABSPACK) includes:
- Absorption correction using spherical harmonics
- Frame scaling
;
_oxdiff_exptl_absorpt_empirical_full_max 3.334
_oxdiff_exptl_absorpt_empirical_full_min 0.768

loop_
_space_group_symop_operation_xyz
'x, y, z'
'-x+1/2, -y, z+1/2'
'-x, y+1/2, -z+1/2'
'x+1/2, -y+1/2, -z'

loop_
_atom_site_label
_atom_site_type_symbol
_atom_site_fract_x
_atom_site_fract_y
_atom_site_fract_z
_atom_site_U_iso_or_equiv
_atom_site_adp_type
_atom_site_occupancy
_atom_site_site_symmetry_order
_atom_site_calc_flag
_atom_site_refinement_flags_posn
_atom_site_refinement_flags_adp
_atom_site_refinement_flags_occupancy
_atom_site_disorder_assembly
_atom_site_disorder_group
S1 S 0.4368(2) 0.91476(11) 0.58313(8) 0.0221(3) Uani 1 1 d . . . . .
O002 O 0.2590(6) 0.9606(3) 0.6063(2) 0.0284(10) Uani 1 1 d . . . . .
O003 O 0.5873(6) 0.9838(3) 0.6148(2) 0.0305(10) Uani 1 1 d . . . . .
N004 N 0.4962(6) 0.6923(4) 0.4759(2) 0.0207(11) Uani 1 1 d . . . . .
H004 H 0.516365 0.629028 0.445119 0.025 Uiso 1 1 calc R U . . .
C005 C 0.5035(7) 0.5448(4) 0.5826(3) 0.0182(12) Uani 1 1 d . U . . .
C006 C 0.5940(9) 0.5162(5) 0.6529(3) 0.0239(14) Uani 1 1 d . U . . .
H006 H 0.636793 0.579206 0.686790 0.029 Uiso 1 1 calc R U . . .
C007 C 0.4337(9) 0.4515(4) 0.5351(3) 0.0256(13) Uani 1 1 d . U . . .
H007 H 0.368512 0.469716 0.487536 0.031 Uiso 1 1 calc R U . . .
C008 C 0.5562(9) 0.3037(5) 0.6269(3) 0.0324(15) Uani 1 1 d . U . . .
H008 H 0.576175 0.221609 0.641504 0.039 Uiso 1 1 calc R U . . .
C009 C 0.4604(9) 0.3318(5) 0.5581(3) 0.0301(15) Uani 1 1 d . U . . .
H009 H 0.412200 0.268281 0.526028 0.036 Uiso 1 1 calc R U . . .
C00A C 0.4785(7) 0.8036(4) 0.4399(3) 0.0198(13) Uani 1 1 d . U . . .
C00B C 0.4849(7) 0.8026(4) 0.3515(3) 0.0195(13) Uani 1 1 d . U . . .
C00C C 0.4843(8) 0.6735(4) 0.5569(3) 0.0198(13) Uani 1 1 d . U . . .
C00D C 0.3880(8) 0.7151(5) 0.3095(3) 0.0233(14) Uani 1 1 d . U . . .
H00D H 0.325604 0.652695 0.337597 0.028 Uiso 1 1 calc R U . . .
C00E C 0.6224(8) 0.3964(5) 0.6742(3) 0.0293(15) Uani 1 1 d . U . . .
H00E H 0.687979 0.377790 0.721617 0.035 Uiso 1 1 calc R U . . .
C00F C 0.3822(9) 0.7186(5) 0.2268(3) 0.0289(15) Uani 1 1 d . U . . .
H00F H 0.314179 0.659384 0.198240 0.035 Uiso 1 1 calc R U . . .
C00G C 0.5790(9) 0.8912(5) 0.3095(3) 0.0288(14) Uani 1 1 d . U . . .
H00G H 0.646180 0.951236 0.337720 0.035 Uiso 1 1 calc R U . . .
C00H C 0.4505(8) 0.9068(5) 0.4812(3) 0.0244(12) Uani 1 1 d . U . . .
H00H H 0.437530 0.979963 0.451719 0.029 Uiso 1 1 calc R U . . .
C00I C 0.4748(9) 0.8078(5) 0.1857(3) 0.0331(16) Uani 1 1 d . U . . .
H00I H 0.469250 0.810692 0.128990 0.040 Uiso 1 1 calc R U . . .
C00J C 0.4529(9) 0.7642(4) 0.6090(3) 0.0221(13) Uani 1 1 d . U . . .
H00J H 0.438577 0.743698 0.663758 0.027 Uiso 1 1 calc R U . . .
C00K C 0.5757(10) 0.8928(5) 0.2270(3) 0.0369(15) Uani 1 1 d . U . . .
H00K H 0.642971 0.952513 0.198626 0.044 Uiso 1 1 calc R U . . .

loop_
_atom_site_aniso_label
_atom_site_aniso_U_11
_atom_site_aniso_U_22
_atom_site_aniso_U_33
_atom_site_aniso_U_23
_atom_site_aniso_U_13
_atom_site_aniso_U_12
S1 0.0217(8) 0.0182(5) 0.0265(6) -0.0031(6) -0.0046(7) 0.0003(7)
O002 0.024(3) 0.027(2) 0.034(2) -0.0069(19) -0.005(2) 0.0045(19)
O003 0.032(3) 0.0210(18) 0.038(2) -0.0033(18) -0.012(2) -0.003(2)
N004 0.026(3) 0.017(2) 0.019(2) 0.0005(18) 0.003(2) 0.0017(19)
C005 0.011(3) 0.021(2) 0.023(2) 0.002(2) 0.009(2) 0.002(2)
C006 0.022(3) 0.025(2) 0.025(3) 0.002(2) 0.003(3) -0.001(3)
C007 0.030(3) 0.023(2) 0.024(2) -0.001(2) 0.005(3) 0.003(3)
C008 0.038(4) 0.023(2) 0.036(3) 0.007(2) 0.006(3) 0.004(3)
C009 0.037(4) 0.023(2) 0.030(3) -0.001(2) 0.005(3) -0.001(3)
C00A 0.016(3) 0.020(2) 0.023(2) 0.003(2) -0.001(2) -0.003(2)
C00B 0.017(3) 0.019(2) 0.023(2) 0.002(2) 0.002(2) 0.004(2)
C00C 0.017(3) 0.020(2) 0.023(2) 0.003(2) 0.000(2) -0.002(2)
C00D 0.024(4) 0.021(2) 0.025(3) 0.000(2) 0.003(3) 0.001(2)
C00E 0.030(3) 0.032(3) 0.026(3) 0.013(3) 0.003(3) 0.003(3)
C00F 0.033(4) 0.029(3) 0.026(3) -0.004(3) -0.002(3) 0.007(3)
C00G 0.028(3) 0.025(3) 0.033(3) 0.005(2) -0.001(3) 0.000(3)
C00H 0.027(3) 0.021(2) 0.025(2) 0.003(2) -0.001(3) 0.002(3)
C00I 0.042(4) 0.031(3) 0.026(3) 0.006(2) 0.005(3) 0.008(3)
C00J 0.024(3) 0.020(2) 0.022(2) 0.004(2) -0.001(3) 0.000(3)
C00K 0.042(4) 0.033(3) 0.036(3) 0.014(3) 0.007(3) -0.001(3)

loop_
_atom_type_symbol
_atom_type_description
_atom_type_scat_dispersion_real
_atom_type_scat_dispersion_imag
_atom_type_scat_source
C C 0.0033 0.0016 'International Tables Vol C Tables 4.2.6.8 and 6.1.1.4'
H H 0.0000 0.0000 'International Tables Vol C Tables 4.2.6.8 and 6.1.1.4'
N N 0.0061 0.0033 'International Tables Vol C Tables 4.2.6.8 and 6.1.1.4'
O O 0.0106 0.0060 'International Tables Vol C Tables 4.2.6.8 and 6.1.1.4'
S S 0.1246 0.1234 'International Tables Vol C Tables 4.2.6.8 and 6.1.1.4'

loop_
_geom_angle_atom_site_label_1
_geom_angle_atom_site_label_2
_geom_angle_atom_site_label_3
_geom_angle
_geom_angle_site_symmetry_1
_geom_angle_site_symmetry_3
_geom_angle_publ_flag
O002 S1 C00H 109.7(3) . . ?
O002 S1 C00J 109.3(3) . . ?
O003 S1 O002 113.8(2) . . ?
O003 S1 C00H 110.4(3) . . ?
O003 S1 C00J 111.5(3) . . ?
C00H S1 C00J 101.4(2) . . ?
C00A N004 H004 117.9 . . ?
C00A N004 C00C 124.2(4) . . ?
C00C N004 H004 117.9 . . ?
C006 C005 C007 119.3(4) . . ?
C006 C005 C00C 120.5(5) . . ?
C007 C005 C00C 120.2(5) . . ?
C005 C006 H006 119.8 . . ?
C00E C006 C005 120.5(5) . . ?
C00E C006 H006 119.8 . . ?
C005 C007 H007 120.3 . . ?
C009 C007 C005 119.5(5) . . ?
C009 C007 H007 120.3 . . ?
C009 C008 H008 120.3 . . ?
C00E C008 H008 120.3 . . ?
C00E C008 C009 119.3(5) . . ?
C007 C009 H009 119.5 . . ?
C008 C009 C007 120.9(5) . . ?
C008 C009 H009 119.5 . . ?
N004 C00A C00B 115.4(4) . . ?
C00H C00A N004 123.1(4) . . ?
C00H C00A C00B 121.5(5) . . ?
C00D C00B C00A 119.6(5) . . ?
C00G C00B C00A 121.1(5) . . ?
C00G C00B C00D 119.2(5) . . ?
N004 C00C C005 115.0(4) . . ?
C00J C00C N004 122.4(4) . . ?
C00J C00C C005 122.5(5) . . ?
C00B C00D H00D 120.0 . . ?
C00F C00D C00B 120.1(5) . . ?
C00F C00D H00D 120.0 . . ?
C006 C00E H00E 119.8 . . ?
C008 C00E C006 120.5(5) . . ?
C008 C00E H00E 119.8 . . ?
C00D C00F H00F 119.9 . . ?
C00I C00F C00D 120.2(6) . . ?
C00I C00F H00F 119.9 . . ?
C00B C00G H00G 119.8 . . ?
C00K C00G C00B 120.4(6) . . ?
C00K C00G H00G 119.8 . . ?
S1 C00H H00H 117.9 . . ?
C00A C00H S1 124.2(4) . . ?
C00A C00H H00H 117.9 . . ?
C00F C00I H00I 120.0 . . ?
C00F C00I C00K 119.9(5) . . ?
C00K C00I H00I 120.0 . . ?
S1 C00J H00J 117.7 . . ?
C00C C00J S1 124.5(4) . . ?
C00C C00J H00J 117.7 . . ?
C00G C00K H00K 119.9 . . ?
C00I C00K C00G 120.1(6) . . ?
C00I C00K H00K 119.9 . . ?

loop_
_geom_bond_atom_site_label_1
_geom_bond_atom_site_label_2
_geom_bond_distance
_geom_bond_site_symmetry_2
_geom_bond_publ_flag
S1 O002 1.449(4) . ?
S1 O003 1.441(4) . ?
S1 C00H 1.712(5) . ?
S1 C00J 1.720(5) . ?
N004 H004 0.8800 . ?
N004 C00A 1.374(6) . ?
N004 C00C 1.374(6) . ?
C005 C006 1.387(7) . ?
C005 C007 1.398(7) . ?
C005 C00C 1.490(7) . ?
C006 H006 0.9500 . ?
C006 C00E 1.385(7) . ?
C007 H007 0.9500 . ?
C007 C009 1.389(7) . ?
C008 H008 0.9500 . ?
C008 C009 1.384(8) . ?
C008 C00E 1.380(8) . ?
C009 H009 0.9500 . ?
C00A C00B 1.480(7) . ?
C00A C00H 1.347(7) . ?
C00B C00D 1.389(7) . ?
C00B C00G 1.387(7) . ?
C00C C00J 1.347(7) . ?
C00D H00D 0.9500 . ?
C00D C00F 1.387(7) . ?
C00E H00E 0.9500 . ?
C00F H00F 0.9500 . ?
C00F C00I 1.379(8) . ?
C00G H00G 0.9500 . ?
C00G C00K 1.382(7) . ?
C00H H00H 0.9500 . ?
C00I H00I 0.9500 . ?
C00I C00K 1.379(8) . ?
C00J H00J 0.9500 . ?
C00K H00K 0.9500 . ?

loop_
_geom_torsion_atom_site_label_1
_geom_torsion_atom_site_label_2
_geom_torsion_atom_site_label_3
_geom_torsion_atom_site_label_4
_geom_torsion
_geom_torsion_site_symmetry_1
_geom_torsion_site_symmetry_2
_geom_torsion_site_symmetry_3
_geom_torsion_site_symmetry_4
_geom_torsion_publ_flag
O002 S1 C00H C00A -119.2(5) . . . . ?
O002 S1 C00J C00C 120.8(6) . . . . ?
O003 S1 C00H C00A 114.6(5) . . . . ?
O003 S1 C00J C00C -112.5(5) . . . . ?
N004 C00A C00B C00D 44.1(7) . . . . ?
N004 C00A C00B C00G -139.0(5) . . . . ?
N004 C00A C00H S1 1.1(9) . . . . ?
N004 C00C C00J S1 -4.0(9) . . . . ?
C005 C006 C00E C008 -2.0(9) . . . . ?
C005 C007 C009 C008 -0.5(10) . . . . ?
C005 C00C C00J S1 177.8(4) . . . . ?
C006 C005 C007 C009 -1.7(9) . . . . ?
C006 C005 C00C N004 143.4(5) . . . . ?
C006 C005 C00C C00J -38.3(8) . . . . ?
C007 C005 C006 C00E 2.9(8) . . . . ?
C007 C005 C00C N004 -35.3(8) . . . . ?
C007 C005 C00C C00J 143.1(6) . . . . ?
C009 C008 C00E C006 -0.2(9) . . . . ?
C00A N004 C00C C005 178.7(5) . . . . ?
C00A N004 C00C C00J 0.3(9) . . . . ?
C00A C00B C00D C00F 175.3(5) . . . . ?
C00A C00B C00G C00K -176.6(6) . . . . ?
C00B C00A C00H S1 178.6(4) . . . . ?
C00B C00D C00F C00I 1.0(9) . . . . ?
C00B C00G C00K C00I 1.6(10) . . . . ?
C00C N004 C00A C00B -176.5(5) . . . . ?
C00C N004 C00A C00H 1.1(9) . . . . ?
C00C C005 C006 C00E -175.7(5) . . . . ?
C00C C005 C007 C009 176.9(5) . . . . ?
C00D C00B C00G C00K 0.3(9) . . . . ?
C00D C00F C00I C00K 0.9(9) . . . . ?
C00E C008 C009 C007 1.4(10) . . . . ?
C00F C00I C00K C00G -2.2(9) . . . . ?
C00G C00B C00D C00F -1.6(8) . . . . ?
C00H S1 C00J C00C 5.0(6) . . . . ?
C00H C00A C00B C00D -133.5(6) . . . . ?
C00H C00A C00B C00G 43.3(9) . . . . ?
C00J S1 C00H C00A -3.6(6) . . . . ?
